data_2018517
loop_
_publ_author_name
'Keller, Max'
'Bhadbhade, Mohan M.'
'Read, Roger W.'

_publ_section_title
;
 Two dibenzodiazepinone molecules with dissimilar dimeric associations and
 apparent different tautomeric forms
;
_journal_coeditor_code WQ3014
_journal_issue 6
_journal_name_full 'Acta Crystallographica Section C'
_journal_page_first o240
_journal_page_last o246
_journal_paper_doi 10.1107/S0108270112019622
_journal_volume 68
_journal_year 2012
_chemical_formula_iupac 'C13 H10 N2 O'
_chemical_formula_moiety 'C13 H10 N2 O'
_chemical_formula_sum 'C13 H10 N2 O'
_chemical_formula_weight 210.23
_chemical_name_systematic
;
5<i>H</i>-dibenzo[<i>b</i>,<i>e</i>]diazepin-11(10<i>H</i>)-one
;
_space_group_IT_number 14
_symmetry_cell_setting monoclinic
_symmetry_space_group_name_Hall '-P 2ybc'
_symmetry_space_group_name_H-M 'P 1 21/c 1'
_atom_sites_solution_hydrogens geom
_atom_sites_solution_primary direct
_atom_sites_solution_secondary difmap
_audit_creation_method SHELXL97
_cell_angle_alpha 90.00
_cell_angle_beta 98.277(6)
_cell_angle_gamma 90.00
_cell_formula_units_Z 4
_cell_length_a 7.4767(16)
_cell_length_b 10.861(2)
_cell_length_c 12.475(2)
_cell_measurement_reflns_used 872
_cell_measurement_temperature 147(2)
_cell_measurement_theta_max 24.240
_cell_measurement_theta_min 2.753
_cell_volume 1002.5(3)
_computing_cell_refinement 'APEX2 (Bruker, 2007)'
_computing_data_collection 'APEX2 (Bruker, 2007)'
_computing_data_reduction 'APEX2 (Bruker, 2007)'
_computing_molecular_graphics 'SHELXTL-Plus (Sheldrick, 2008)'
_computing_publication_material 'SHELXL97 (Sheldrick, 2008)'
_computing_structure_refinement 'SHELXL97 (Sheldrick, 2008)'
_computing_structure_solution 'SHELXS97 (Sheldrick, 2008)'
_diffrn_ambient_temperature 147(2)
_diffrn_measured_fraction_theta_full 0.961
_diffrn_measured_fraction_theta_max 0.961
_diffrn_measurement_device_type 'Bruker APEXII CCD area-detector'
_diffrn_measurement_method '\f scans, and \w scans with \k offsets'
_diffrn_radiation_monochromator graphite
_diffrn_radiation_source 'fine-focus sealed tube'
_diffrn_radiation_type MoK\a
_diffrn_radiation_wavelength 0.71073
_diffrn_reflns_av_R_equivalents 0.0550
_diffrn_reflns_av_sigmaI/netI 0.0561
_diffrn_reflns_limit_h_max 8
_diffrn_reflns_limit_h_min -8
_diffrn_reflns_limit_k_max 12
_diffrn_reflns_limit_k_min -12
_diffrn_reflns_limit_l_max 14
_diffrn_reflns_limit_l_min -8
_diffrn_reflns_number 6162
_diffrn_reflns_theta_full 25.00
_diffrn_reflns_theta_max 25.00
_diffrn_reflns_theta_min 2.50
_exptl_absorpt_coefficient_mu 0.091
_exptl_absorpt_correction_T_max 0.9935
_exptl_absorpt_correction_T_min 0.9750
_exptl_absorpt_correction_type multi-scan
_exptl_absorpt_process_details '(SADABS; Bruker, 2007)'
_exptl_crystal_colour green
_exptl_crystal_density_diffrn 1.393
_exptl_crystal_density_method 'not measured'
_exptl_crystal_description 'hexagonal plate'
_exptl_crystal_F_000 440
_exptl_crystal_size_max 0.28
_exptl_crystal_size_mid 0.25
_exptl_crystal_size_min 0.07
_refine_diff_density_max 0.263
_refine_diff_density_min -0.226
_refine_ls_extinction_method none
_refine_ls_goodness_of_fit_ref 1.037
_refine_ls_hydrogen_treatment mixed
_refine_ls_matrix_type full
_refine_ls_number_parameters 153
_refine_ls_number_reflns 1698
_refine_ls_number_restraints 0
_refine_ls_restrained_S_all 1.037
_refine_ls_R_factor_all 0.0866
_refine_ls_R_factor_gt 0.0482
_refine_ls_shift/su_max 0.000
_refine_ls_shift/su_mean 0.000
_refine_ls_structure_factor_coef Fsqd
_refine_ls_weighting_details 'calc w=1/[\s^2^(Fo^2^)+(0.0518P)^2^+0.3703P] where P=(Fo^2^+2Fc^2^)/3'
_refine_ls_weighting_scheme calc
_refine_ls_wR_factor_gt 0.1036
_refine_ls_wR_factor_ref 0.1200
_reflns_number_gt 1161
_reflns_number_total 1698
_reflns_threshold_expression I>2\s(I)
_cod_data_source_file wq3014.cif
_cod_data_source_block I
_cod_original_sg_symbol_H-M 'P 21/c'
_cod_database_code 2018517

loop_
_symmetry_equiv_pos_as_xyz
'x, y, z'
'-x, y+1/2, -z+1/2'
'-x, -y, -z'
'x, -y-1/2, z-1/2'

loop_
_atom_site_type_symbol
_atom_site_label
_atom_site_fract_x
_atom_site_fract_y
_atom_site_fract_z
_atom_site_U_iso_or_equiv
_atom_site_adp_type
_atom_site_calc_flag
_atom_site_refinement_flags
_atom_site_occupancy
_atom_site_symmetry_multiplicity
O O1 0.6631(2) 0.01813(15) 0.41768(14) 0.0357(5) Uani d . 1 1
N N1 0.4645(3) 0.16498(17) 0.44435(17) 0.0286(5) Uani d . 1 1
H H1N 0.392(3) 0.106(2) 0.502(2) 0.040(7) Uiso d . 1 1
N N2 0.4677(3) 0.35066(19) 0.27848(17) 0.0279(5) Uani d . 1 1
C C1 0.9002(3) 0.1774(2) 0.3407(2) 0.0314(6) Uani d . 1 1
H H1 0.9521 0.1128 0.3863 0.038 Uiso calc R 1 1
C C2 1.0033(4) 0.2348(3) 0.2735(2) 0.0365(7) Uani d . 1 1
H H2 1.1258 0.2116 0.2735 0.044 Uiso calc R 1 1
C C3 0.9266(4) 0.3272(2) 0.2056(2) 0.0391(7) Uani d . 1 1
H H3 0.9952 0.3652 0.1563 0.047 Uiso calc R 1 1
C C4 0.7517(4) 0.3644(2) 0.2090(2) 0.0339(7) Uani d . 1 1
H H4 0.7018 0.4287 0.1625 0.041 Uiso calc R 1 1
C C5 0.6455(3) 0.3097(2) 0.27932(19) 0.0268(6) Uani d . 1 1
C C6 0.3950(3) 0.3754(2) 0.37451(19) 0.0240(6) Uani d . 1 1
C C7 0.3124(3) 0.4885(2) 0.3868(2) 0.0276(6) Uani d . 1 1
H H7 0.3138 0.5501 0.3329 0.033 Uiso calc R 1 1
C C8 0.2288(3) 0.5122(2) 0.4760(2) 0.0309(6) Uani d . 1 1
H H8 0.1715 0.5892 0.4830 0.037 Uiso calc R 1 1
C C9 0.2285(3) 0.4226(2) 0.5558(2) 0.0316(6) Uani d . 1 1
H H9 0.1715 0.4385 0.6177 0.038 Uiso calc R 1 1
C C10 0.3109(3) 0.3113(2) 0.5446(2) 0.0299(6) Uani d . 1 1
H H10 0.3108 0.2503 0.5992 0.036 Uiso calc R 1 1
C C11 0.3939(3) 0.2869(2) 0.45485(19) 0.0245(6) Uani d . 1 1
C C12 0.6121(3) 0.1287(2) 0.4049(2) 0.0274(6) Uani d . 1 1
C C13 0.7191(3) 0.2114(2) 0.34418(19) 0.0262(6) Uani d . 1 1
H H2N 0.439(3) 0.406(3) 0.226(2) 0.041(8) Uiso d . 1 1

loop_
_atom_site_aniso_label
_atom_site_aniso_U_11
_atom_site_aniso_U_22
_atom_site_aniso_U_33
_atom_site_aniso_U_12
_atom_site_aniso_U_13
_atom_site_aniso_U_23
O1 0.0494(12) 0.0189(10) 0.0408(11) 0.0023(8) 0.0130(9) 0.0015(8)
N1 0.0380(13) 0.0173(11) 0.0308(13) -0.0033(9) 0.0056(10) 0.0025(9)
N2 0.0374(13) 0.0250(12) 0.0209(12) 0.0011(10) 0.0032(10) 0.0051(9)
C1 0.0401(16) 0.0215(14) 0.0312(15) -0.0002(11) 0.0001(12) -0.0082(11)
C2 0.0318(15) 0.0372(17) 0.0407(17) -0.0062(12) 0.0061(13) -0.0107(13)
C3 0.0474(18) 0.0337(17) 0.0388(17) -0.0109(14) 0.0146(14) -0.0040(13)
C4 0.0444(17) 0.0248(15) 0.0339(16) -0.0036(12) 0.0108(13) 0.0001(11)
C5 0.0338(14) 0.0222(14) 0.0236(14) -0.0037(11) 0.0014(11) -0.0063(11)
C6 0.0278(13) 0.0214(13) 0.0218(14) -0.0055(10) -0.0003(10) 0.0003(10)
C7 0.0304(14) 0.0207(13) 0.0300(14) -0.0039(11) -0.0006(11) 0.0038(11)
C8 0.0284(14) 0.0249(14) 0.0385(17) -0.0003(11) 0.0020(12) -0.0031(12)
C9 0.0310(15) 0.0369(16) 0.0277(15) -0.0041(12) 0.0064(12) -0.0030(12)
C10 0.0340(15) 0.0262(14) 0.0296(15) -0.0055(11) 0.0051(12) 0.0046(11)
C11 0.0277(13) 0.0193(13) 0.0262(14) -0.0059(10) 0.0023(11) 0.0010(10)
C12 0.0356(15) 0.0208(14) 0.0244(14) -0.0038(11) 0.0002(11) -0.0034(10)
C13 0.0357(15) 0.0175(13) 0.0248(14) -0.0040(10) 0.0024(11) -0.0052(10)

loop_
_atom_type_symbol
_atom_type_description
_atom_type_scat_dispersion_real
_atom_type_scat_dispersion_imag
_atom_type_scat_source
C C 0.0033 0.0016 'International Tables Vol C Tables 4.2.6.8 and 6.1.1.4'
H H 0.0000 0.0000 'International Tables Vol C Tables 4.2.6.8 and 6.1.1.4'
N N 0.0061 0.0033 'International Tables Vol C Tables 4.2.6.8 and 6.1.1.4'
O O 0.0106 0.0060 'International Tables Vol C Tables 4.2.6.8 and 6.1.1.4'

loop_
_geom_angle_atom_site_label_1
_geom_angle_atom_site_label_2
_geom_angle_atom_site_label_3
_geom_angle
C12 N1 C11 129.9(2)
C12 N1 H1N 123.6(13)
C11 N1 H1N 104.1(13)
C5 N2 C6 122.4(2)
C5 N2 H2N 110.4(17)
C6 N2 H2N 114.5(18)
C2 C1 C13 121.9(2)
C2 C1 H1 119.1
C13 C1 H1 119.1
C1 C2 C3 119.1(3)
C1 C2 H2 120.5
C3 C2 H2 120.5
C4 C3 C2 120.4(3)
C4 C3 H3 119.8
C2 C3 H3 119.8
C3 C4 C5 121.6(3)
C3 C4 H4 119.2
C5 C4 H4 119.2
C4 C5 N2 119.0(2)
C4 C5 C13 118.3(2)
N2 C5 C13 122.6(2)
C11 C6 C7 118.8(2)
C11 C6 N2 121.6(2)
C7 C6 N2 119.5(2)
C8 C7 C6 120.9(2)
C8 C7 H7 119.6
C6 C7 H7 119.6
C7 C8 C9 119.7(2)
C7 C8 H8 120.1
C9 C8 H8 120.1
C10 C9 C8 119.7(2)
C10 C9 H9 120.2
C8 C9 H9 120.2
C9 C10 C11 120.7(2)
C9 C10 H10 119.6
C11 C10 H10 119.6
C10 C11 C6 120.2(2)
C10 C11 N1 117.6(2)
C6 C11 N1 122.0(2)
O1 C12 N1 119.1(2)
O1 C12 C13 117.7(2)
N1 C12 C13 123.1(2)
C5 C13 C1 118.6(2)
C5 C13 C12 124.1(2)
C1 C13 C12 116.7(2)

loop_
_geom_bond_atom_site_label_1
_geom_bond_atom_site_label_2
_geom_bond_distance
O1 C12 1.263(3)
N1 C12 1.331(3)
N1 C11 1.439(3)
N1 H1N 1.15(3)
N2 C5 1.400(3)
N2 C6 1.411(3)
N2 H2N 0.89(3)
C1 C2 1.368(4)
C1 C13 1.410(3)
C1 H1 0.9500
C2 C3 1.383(4)
C2 H2 0.9500
C3 C4 1.375(4)
C3 H3 0.9500
C4 C5 1.397(3)
C4 H4 0.9500
C5 C13 1.404(3)
C6 C11 1.389(3)
C6 C7 1.393(3)
C7 C8 1.377(3)
C7 H7 0.9500
C8 C9 1.392(4)
C8 H8 0.9500
C9 C10 1.374(3)
C9 H9 0.9500
C10 C11 1.382(3)
C10 H10 0.9500
C12 C13 1.482(3)

loop_
_geom_hbond_atom_site_label_D
_geom_hbond_atom_site_label_H
_geom_hbond_atom_site_label_A
_geom_hbond_site_symmetry_A
_geom_hbond_distance_DH
_geom_hbond_distance_HA
_geom_hbond_distance_DA
_geom_hbond_angle_DHA
N1 H1N O1 3_656 1.15(3) 1.77(3) 2.881(3) 161(2)
C10 H10 N2 4_566 0.95 2.61 3.463(3) 149.3
N2 H2N O1 2_655 0.89(3) 2.21(3) 3.093(3) 170(2)
C7 H7 C1 2_655 0.95 2.86 3.673(3) 144.6

loop_
_geom_torsion_atom_site_label_1
_geom_torsion_atom_site_label_2
_geom_torsion_atom_site_label_3
_geom_torsion_atom_site_label_4
_geom_torsion
C13 C1 C2 C3 -1.3(4)
C1 C2 C3 C4 2.8(4)
C2 C3 C4 C5 -0.9(4)
C3 C4 C5 N2 -179.4(2)
C3 C4 C5 C13 -2.6(4)
C6 N2 C5 C4 -134.3(2)
C6 N2 C5 C13 49.0(3)
C5 N2 C6 C11 -56.1(3)
C5 N2 C6 C7 127.8(2)
C11 C6 C7 C8 -0.9(3)
N2 C6 C7 C8 175.3(2)
C6 C7 C8 C9 0.8(3)
C7 C8 C9 C10 -0.3(4)
C8 C9 C10 C11 -0.1(4)
C9 C10 C11 C6 0.1(4)
C9 C10 C11 N1 -175.1(2)
C7 C6 C11 C10 0.4(3)
N2 C6 C11 C10 -175.7(2)
C7 C6 C11 N1 175.4(2)
N2 C6 C11 N1 -0.7(3)
C12 N1 C11 C10 -144.3(3)
C12 N1 C11 C6 40.7(4)
C11 N1 C12 O1 169.8(2)
C11 N1 C12 C13 -11.5(4)
C4 C5 C13 C1 4.1(3)
N2 C5 C13 C1 -179.3(2)
C4 C5 C13 C12 -166.9(2)
N2 C5 C13 C12 9.8(4)
C2 C1 C13 C5 -2.2(4)
C2 C1 C13 C12 169.4(2)
O1 C12 C13 C5 148.0(2)
N1 C12 C13 C5 -30.7(4)
O1 C12 C13 C1 -23.1(3)
N1 C12 C13 C1 158.1(2)

loop_
_cod_related_entry_id
_cod_related_entry_database
_cod_related_entry_code
1 ChemSpider 174318
